data_2212489
loop_
_publ_author_name
'Christian Peifer'
'Melanie Tschertsche'
'Schollmeyer, Dieter'
'Stefan Laufer'

_publ_section_title
(1a<i>R</i>,2a<i>S</i>,5a<i>S</i>,5b<i>S</i>)-Perhydro-4<i>H</i>-oxireno[3,4]cyclopenta[1,2-<i>b</i>]furan-4-one
_journal_coeditor_code BT2270
_journal_issue 3
_journal_name_full 'Acta Crystallographica Section E'
_journal_page_first o1359
_journal_page_last o1360
_journal_paper_doi 10.1107/S160053680700743X
_journal_volume 63
_journal_year 2007
_chemical_formula_iupac 'C7 H8 O3'
_chemical_formula_moiety 'C7 H8 O3'
_chemical_formula_sum 'C7 H8 O3'
_chemical_formula_weight 140.137
_chemical_melting_point 75.3
_chemical_name_common
;
(1aR,2aS,5aS,5bS)-Perhydro-4H-oxireno[3,4]cyclopenta[1,2-b]furan-4-one
;
_space_group_IT_number 19
_symmetry_cell_setting orthorhombic
_symmetry_space_group_name_Hall 'P 2ac 2ab'
_symmetry_space_group_name_H-M 'P 21 21 21'
_atom_sites_solution_hydrogens geom
_atom_sites_solution_primary direct
_atom_sites_solution_secondary difmap
_audit_creation_method SHELXL97
_cell_angle_alpha 90.00
_cell_angle_beta 90.00
_cell_angle_gamma 90.00
_cell_formula_units_Z 4
_cell_length_a 4.8759(5)
_cell_length_b 9.5110(8)
_cell_length_c 14.1724(11)
_cell_measurement_reflns_used 25
_cell_measurement_temperature 298(2)
_cell_measurement_theta_max 36
_cell_measurement_theta_min 26
_cell_volume 657.24(10)
_computing_cell_refinement 'CAD-4 Software'
_computing_data_collection 'CAD-4 Software (Enraf--Nonius, 1989)'
_computing_data_reduction 'CORINC (Dr\"ager & Gattow, 1971)'
_computing_molecular_graphics 'ORTEPII (Johnson, 1976) and PLATON (Spek, 2003)'
_computing_publication_material SHELXL97
_computing_structure_refinement 'SHELXL97 (Sheldrick, 1997)'
_computing_structure_solution 'SIR92 (Altomare <i>et al.</i>,  1994)'
_diffrn_ambient_temperature 298(2)
_diffrn_measured_fraction_theta_full 1.000
_diffrn_measured_fraction_theta_max 1.000
_diffrn_measurement_device '\k-geometry diffractometer'
_diffrn_measurement_device_type 'Enraf--Nonius CAD-4'
_diffrn_measurement_method \w/2\q
_diffrn_radiation_monochromator graphite
_diffrn_radiation_type CuK\a
_diffrn_radiation_wavelength 1.54178
_diffrn_reflns_av_R_equivalents 0.0428
_diffrn_reflns_av_sigmaI/netI 0.0485
_diffrn_reflns_limit_h_max 5
_diffrn_reflns_limit_h_min -5
_diffrn_reflns_limit_k_max 11
_diffrn_reflns_limit_k_min -11
_diffrn_reflns_limit_l_max 17
_diffrn_reflns_limit_l_min -17
_diffrn_reflns_number 1508
_diffrn_reflns_theta_full 70.06
_diffrn_reflns_theta_max 70.06
_diffrn_reflns_theta_min 5.60
_diffrn_standards_decay_% 10
_diffrn_standards_interval_time 60
_diffrn_standards_number 3
_exptl_absorpt_coefficient_mu 0.941
_exptl_absorpt_correction_type none
_exptl_crystal_colour colourless
_exptl_crystal_density_diffrn 1.416
_exptl_crystal_density_method 'not measured'
_exptl_crystal_description needle
_exptl_crystal_F_000 296
_exptl_crystal_size_max 0.60
_exptl_crystal_size_mid 0.12
_exptl_crystal_size_min 0.06
_refine_diff_density_max 0.120
_refine_diff_density_min -0.165
_refine_ls_extinction_method none
_refine_ls_goodness_of_fit_ref 0.974
_refine_ls_hydrogen_treatment refU
_refine_ls_matrix_type full
_refine_ls_number_parameters 97
_refine_ls_number_reflns 754
_refine_ls_number_restraints 0
_refine_ls_restrained_S_all 0.974
_refine_ls_R_factor_all 0.0561
_refine_ls_R_factor_gt 0.0418
_refine_ls_shift/su_max 0.000
_refine_ls_shift/su_mean 0.000
_refine_ls_structure_factor_coef Fsqd
_refine_ls_weighting_details 'calc w = 1/[\s^2^(Fo^2^)+(0.0652P)^2^+0.0616P] where P=(Fo^2^+2Fc^2^)/3'
_refine_ls_weighting_scheme calc
_refine_ls_wR_factor_obs 0.1086
_refine_ls_wR_factor_ref 0.1200
_reflns_number_gt 593
_reflns_number_total 754
_reflns_threshold_expression I>2\s(I)
_cod_data_source_file bt2270.cif
_cod_data_source_block VI
_cod_database_code 2212489
_cod_database_fobs_code 2212489

loop_
_symmetry_equiv_pos_as_xyz
'x, y, z'
'-x+1/2, -y, z+1/2'
'x+1/2, -y+1/2, -z'
'-x, y+1/2, -z+1/2'

loop_
_atom_site_type_symbol
_atom_site_label
_atom_site_fract_x
_atom_site_fract_y
_atom_site_fract_z
_atom_site_U_iso_or_equiv
_atom_site_adp_type
_atom_site_calc_flag
_atom_site_refinement_flags
_atom_site_occupancy
O O1 0.3693(4) -0.0810(3) 0.55389(16) 0.0664(7) Uani d . 1
C C1A 0.1292(7) -0.0761(4) 0.4944(2) 0.0681(9) Uani d . 1
H H1A 0.1201 -0.1337 0.4371 0.077(11) Uiso calc R 1
C C2 -0.0097(8) 0.0628(4) 0.4977(3) 0.0759(10) Uani d . 1
H H21 -0.1815 0.0600 0.4632 0.091(9) Uiso calc R 1
H H22 0.1061 0.1352 0.4705 0.091(9) Uiso calc R 1
C C2A -0.0597(7) 0.0907(4) 0.6012(2) 0.0643(9) Uani d . 1
H H2A -0.2414 0.1322 0.6111 0.074(11) Uiso calc R 1
O O3 0.1541(6) 0.1796(2) 0.64129(18) 0.0733(7) Uani d . 1
C C4 0.2665(8) 0.1218(4) 0.7182(3) 0.0649(9) Uani d . 1
C C5 0.1274(7) -0.0133(4) 0.7415(2) 0.0632(9) Uani d . 1
H H51 0.0060 -0.0020 0.7952 0.108(11) Uiso calc R 1
H H52 0.2608 -0.0859 0.7559 0.108(11) Uiso calc R 1
C C5A -0.0333(6) -0.0502(3) 0.65367(19) 0.0521(7) Uani d . 1
H H5A -0.2136 -0.0893 0.6694 0.078(11) Uiso calc R 1
C C5B 0.1166(7) -0.1416(3) 0.5859(2) 0.0604(9) Uani d . 1
H H5B 0.0993 -0.2440 0.5906 0.083(11) Uiso calc R 1
O O6 0.4511(7) 0.1785(3) 0.7596(2) 0.0966(10) Uani d . 1

loop_
_atom_site_aniso_label
_atom_site_aniso_U_11
_atom_site_aniso_U_22
_atom_site_aniso_U_33
_atom_site_aniso_U_12
_atom_site_aniso_U_13
_atom_site_aniso_U_23
O1 0.0437(11) 0.0740(15) 0.0814(15) 0.0033(12) -0.0006(12) -0.0160(13)
C1A 0.0580(18) 0.085(2) 0.0615(19) -0.007(2) -0.0077(18) -0.0113(19)
C2 0.067(2) 0.088(2) 0.073(2) 0.000(2) -0.007(2) 0.025(2)
C2A 0.0460(16) 0.0570(17) 0.090(2) 0.0086(16) 0.0085(17) 0.0097(17)
O3 0.0845(16) 0.0443(10) 0.0913(17) -0.0052(13) 0.0232(17) 0.0011(12)
C4 0.066(2) 0.0584(18) 0.071(2) -0.0114(18) 0.0243(19) -0.0215(17)
C5 0.063(2) 0.068(2) 0.0579(17) -0.0123(18) 0.0102(19) -0.0003(15)
C5A 0.0420(15) 0.0505(16) 0.0639(18) -0.0065(14) 0.0015(15) 0.0069(14)
C5B 0.057(2) 0.0475(16) 0.077(2) -0.0065(15) -0.0075(18) -0.0068(15)
O6 0.092(2) 0.103(2) 0.0948(19) -0.0387(19) 0.0165(17) -0.0450(15)

loop_
_atom_type_symbol
_atom_type_description
_atom_type_scat_dispersion_real
_atom_type_scat_dispersion_imag
_atom_type_scat_source
C C 0.0181 0.0091 'International Tables Vol C Tables 4.2.6.8 and 6.1.1.4'
H H 0.0000 0.0000 'International Tables Vol C Tables 4.2.6.8 and 6.1.1.4'
O O 0.0492 0.0322 'International Tables Vol C Tables 4.2.6.8 and 6.1.1.4'

loop_
_geom_angle_atom_site_label_1
_geom_angle_atom_site_label_2
_geom_angle_atom_site_label_3
_geom_angle
C5B O1 C1A 60.1(2)
C5B C1A O1 59.6(2)
C5B C1A C2 109.7(3)
O1 C1A C2 112.3(3)
C5B C1A H1A 120.2
O1 C1A H1A 120.2
C2 C1A H1A 120.2
C1A C2 C2A 105.1(3)
C1A C2 H21 110.7
C2A C2 H21 110.7
C1A C2 H22 110.7
C2A C2 H22 110.7
H21 C2 H22 108.8
O3 C2A C2 111.4(3)
O3 C2A C5A 104.9(3)
C2 C2A C5A 107.6(3)
O3 C2A H2A 110.9
C2 C2A H2A 110.9
C5A C2A H2A 110.9
C4 O3 C2A 111.9(3)
O6 C4 O3 121.3(4)
O6 C4 C5 128.2(4)
O3 C4 C5 110.4(3)
C4 C5 C5A 104.6(3)
C4 C5 H51 110.8
C5A C5 H51 110.8
C4 C5 H52 110.8
C5A C5 H52 110.8
H51 C5 H52 108.9
C5B C5A C5 114.4(3)
C5B C5A C2A 103.7(3)
C5 C5A C2A 103.9(2)
C5B C5A H5A 111.5
C5 C5A H5A 111.5
C2A C5A H5A 111.5
O1 C5B C1A 60.3(2)
O1 C5B C5A 113.1(2)
C1A C5B C5A 110.5(3)
O1 C5B H5B 119.6
C1A C5B H5B 119.6
C5A C5B H5B 119.6

loop_
_geom_bond_atom_site_label_1
_geom_bond_atom_site_label_2
_geom_bond_distance
O1 C5B 1.434(4)
O1 C1A 1.444(4)
C1A C5B 1.440(5)
C1A C2 1.485(5)
C1A H1A 0.9800
C2 C2A 1.511(5)
C2 H21 0.9700
C2 H22 0.9700
C2A O3 1.458(4)
C2A C5A 1.538(4)
C2A H2A 0.9800
O3 C4 1.338(4)
C4 O6 1.202(4)
C4 C5 1.490(5)
C5 C5A 1.513(4)
C5 H51 0.9700
C5 H52 0.9700
C5A C5B 1.487(4)
C5A H5A 0.9800
C5B H5B 0.9800

loop_
_geom_torsion_atom_site_label_1
_geom_torsion_atom_site_label_2
_geom_torsion_atom_site_label_3
_geom_torsion_atom_site_label_4
_geom_torsion
C5B O1 C1A C2 100.4(3)
C5B C1A C2 C2A 10.7(4)
O1 C1A C2 C2A -53.6(4)
C1A C2 C2A O3 96.8(3)
C1A C2 C2A C5A -17.6(4)
C2 C2A O3 C4 -126.7(3)
C5A C2A O3 C4 -10.6(3)
C2A O3 C4 O6 178.2(3)
C2A O3 C4 C5 -2.7(4)
O6 C4 C5 C5A -166.0(3)
O3 C4 C5 C5A 15.0(3)
C4 C5 C5A C5B 92.1(3)
C4 C5 C5A C2A -20.2(3)
O3 C2A C5A C5B -100.9(3)
C2 C2A C5A C5B 17.8(4)
O3 C2A C5A C5 18.9(3)
C2 C2A C5A C5 137.7(3)
C1A O1 C5B C5A -101.3(3)
C2 C1A C5B O1 -104.9(3)
O1 C1A C5B C5A 105.6(3)
C2 C1A C5B C5A 0.6(4)
C5 C5A C5B O1 -58.4(3)
C2A C5A C5B O1 54.1(3)
C5 C5A C5B C1A -123.8(3)
C2A C5A C5B C1A -11.4(3)

loop_
_cod_related_entry_id
_cod_related_entry_database
_cod_related_entry_code
1 ChemSpider 21185518
